data_7719551
loop_
_publ_author_name
'Yin, Xin-Ru'
'Lu, Zhi-Wei'
'Chen, Xi-Meng'
'He, Li-Qing'
'Chen, Xuenian'

_publ_section_title
;
 A simple and efficient method to synthesize metal salts of
 M<sub>2</sub>[<i>trans</i>-B<sub>20</sub>H<sub>18</sub>] (M = Li, Na, K,
 and Cu).
;
_journal_issue 37
_journal_name_full 'Dalton transactions (Cambridge, England : 2003)'
_journal_page_first 13929
_journal_page_last 13933
_journal_paper_doi 10.1039/d5dt01718a
_journal_volume 54
_journal_year 2025
_chemical_formula_moiety 'C4 H24 B20 Cu2 N2'
_chemical_formula_sum 'C4 H24 B20 Cu2 N2'
_chemical_formula_weight 443.53
_space_group_crystal_system monoclinic
_space_group_IT_number 14
_space_group_name_Hall '-P 2ybc'
_space_group_name_H-M_alt 'P 1 21/c 1'
_atom_sites_solution_hydrogens mixed
_atom_sites_solution_primary iterative
_audit_creation_date 2025-02-20
_audit_creation_method
;
Olex2 1.5
(compiled 2024.02.16 svn.r378c4104 for OlexSys, GUI svn.r6928)
;
_audit_update_record
;
2025-05-08 deposited with the CCDC.	2025-08-20 downloaded from the CCDC.
;
_cell_angle_alpha 90
_cell_angle_beta 106.5140(10)
_cell_angle_gamma 90
_cell_formula_units_Z 2
_cell_length_a 10.6253(3)
_cell_length_b 10.3374(3)
_cell_length_c 9.7177(3)
_cell_measurement_reflns_used 9927
_cell_measurement_temperature 293.00
_cell_measurement_theta_max 27.463
_cell_measurement_theta_min 2.808
_cell_volume 1023.34(5)
_computing_cell_refinement 'SAINT v8.37A (Bruker, 2015)'
_computing_data_reduction 'SAINT v8.37A (Bruker, 2015)'
_computing_molecular_graphics 'Olex2 1.5 (Dolomanov et al., 2009)'
_computing_publication_material 'Olex2 1.5 (Dolomanov et al., 2009)'
_computing_structure_refinement 'SHELXL 2018/3 (Sheldrick, 2015)'
_computing_structure_solution 'olex2.solve 1.5 (Bourhis et al., 2015)'
_diffrn_ambient_temperature 293.00
_diffrn_measured_fraction_theta_full 0.999
_diffrn_measured_fraction_theta_max 0.999
_diffrn_measurement_device_type 'Bruker APEX-II CCD'
_diffrn_measurement_method '\f and \w scans'
_diffrn_radiation_type MoK\a
_diffrn_radiation_wavelength 0.71073
_diffrn_reflns_av_R_equivalents 0.0544
_diffrn_reflns_av_unetI/netI 0.0223
_diffrn_reflns_Laue_measured_fraction_full 0.999
_diffrn_reflns_Laue_measured_fraction_max 0.999
_diffrn_reflns_limit_h_max 13
_diffrn_reflns_limit_h_min -13
_diffrn_reflns_limit_k_max 13
_diffrn_reflns_limit_k_min -13
_diffrn_reflns_limit_l_max 12
_diffrn_reflns_limit_l_min -12
_diffrn_reflns_number 27752
_diffrn_reflns_point_group_measured_fraction_full 0.999
_diffrn_reflns_point_group_measured_fraction_max 0.999
_diffrn_reflns_theta_full 25.242
_diffrn_reflns_theta_max 27.495
_diffrn_reflns_theta_min 2.943
_diffrn_source_current 0.0
_diffrn_source_power 0.0
_diffrn_source_voltage 0.0
_diffrn_standards_number 0
_exptl_absorpt_coefficient_mu 2.070
_exptl_absorpt_correction_T_max 0.7456
_exptl_absorpt_correction_T_min 0.4864
_exptl_absorpt_correction_type none
_exptl_absorpt_process_details
;
SADABS-2016/2 (Bruker,2016/2) was used for absorption correction.
wR2(int) was 0.1442 before and 0.0637 after correction.
The Ratio of minimum to maximum transmission is 0.6524.
The \l/2 correction factor is Not present.
;
_exptl_crystal_colour 'clear light colourless'
_exptl_crystal_colour_lustre clear
_exptl_crystal_colour_modifier light
_exptl_crystal_colour_primary colourless
_exptl_crystal_density_diffrn 1.439
_exptl_crystal_description block
_exptl_crystal_F_000 440
_exptl_crystal_size_max 0.01
_exptl_crystal_size_mid 0.01
_exptl_crystal_size_min 0.01
_refine_diff_density_max 1.006
_refine_diff_density_min -1.090
_refine_diff_density_rms 0.215
_refine_ls_extinction_coef 0.069(7)
_refine_ls_extinction_expression Fc^*^=kFc[1+0.001xFc^2^\l^3^/sin(2\q)]^-1/4^
_refine_ls_extinction_method 'SHELXL-2018/3 (Sheldrick 2018)'
_refine_ls_goodness_of_fit_ref 1.148
_refine_ls_hydrogen_treatment mixed
_refine_ls_matrix_type full
_refine_ls_number_parameters 137
_refine_ls_number_reflns 2356
_refine_ls_number_restraints 0
_refine_ls_restrained_S_all 1.148
_refine_ls_R_factor_all 0.0717
_refine_ls_R_factor_gt 0.0560
_refine_ls_shift/su_max 0.000
_refine_ls_shift/su_mean 0.000
_refine_ls_structure_factor_coef Fsqd
_refine_ls_weighting_details 'w=1/[\s^2^(Fo^2^)+(0.0915P)^2^+1.4276P] where P=(Fo^2^+2Fc^2^)/3'
_refine_ls_weighting_scheme calc
_refine_ls_wR_factor_gt 0.1526
_refine_ls_wR_factor_ref 0.1772
_reflns_Friedel_coverage 0.000
_reflns_number_gt 1913
_reflns_number_total 2356
_reflns_threshold_expression 'I > 2\s(I)'
_cod_data_source_file d5dt01718a2.cif
_cod_data_source_block a_a_CCDC1
_cod_database_code 7719551
_shelx_shelxl_version_number 2018/3
_shelx_space_group_comment
;
The symmetry employed for this shelxl refinement is uniquely defined
by the following loop, which should always be used as a source of
symmetry information in preference to the above space-group names.
They are only intended as comments.
;
_shelx_estimated_absorpt_t_max 0.980
_shelx_estimated_absorpt_t_min 0.980
_olex2_refinement_description
;
1. Fixed Uiso
 At 1.2 times of:
  All B(H) groups
 At 1.5 times of:
  All C(H,H,H) groups
2.a Idealised Me refined as rotating group:
 C006(H00A,H00B,H00C)
2.b Boron cage BH refined with riding coordinates:
 B004(H004), B005(H005), B008(H008), B009(H009), B00B(H00D), B00D(H00F),
 B00E(H00G)
;
_olex2_submission_special_instructions 'No special instructions were received'

loop_
_space_group_symop_operation_xyz
'x, y, z'
'-x, y+1/2, -z+1/2'
'-x, -y, -z'
'x, -y-1/2, z-1/2'

loop_
_atom_site_label
_atom_site_type_symbol
_atom_site_fract_x
_atom_site_fract_y
_atom_site_fract_z
_atom_site_U_iso_or_equiv
_atom_site_adp_type
_atom_site_occupancy
_atom_site_site_symmetry_order
_atom_site_calc_flag
_atom_site_refinement_flags_posn
_atom_site_refinement_flags_adp
_atom_site_refinement_flags_occupancy
_atom_site_disorder_assembly
_atom_site_disorder_group
Cu Cu 0.63579(5) 0.27403(6) 0.20013(6) 0.0560(3) Uani 1 1 d . . . . .
N002 N 0.4630(3) 0.3442(4) 0.1118(3) 0.0480(8) Uani 1 1 d . . . . .
C003 C 0.3596(4) 0.3813(4) 0.0683(4) 0.0407(8) Uani 1 1 d . . . . .
B004 B 0.6887(3) 0.3181(4) 0.4567(4) 0.0327(7) Uani 1 1 d . . . . .
H004 H 0.626756 0.235191 0.466091 0.039 Uiso 1 1 calc R U . . .
B005 B 0.8532(3) 0.3186(3) 0.5492(4) 0.0303(7) Uani 1 1 d . . . . .
H005 H 0.905026 0.226187 0.579141 0.036 Uiso 1 1 calc R U . . .
C006 C 0.2268(4) 0.4285(4) 0.0124(4) 0.0477(9) Uani 1 1 d . . . . .
H00A H 0.192058 0.401318 -0.085596 0.072 Uiso 1 1 calc R U . . .
H00B H 0.226723 0.521223 0.017017 0.072 Uiso 1 1 calc R U . . .
H00C H 0.173399 0.394192 0.068556 0.072 Uiso 1 1 calc R U . . .
B007 B 0.9320(3) 0.4546(3) 0.4899(4) 0.0299(7) Uani 1 1 d . . . . .
B008 B 0.6572(3) 0.4819(3) 0.4413(4) 0.0307(7) Uani 1 1 d . . . . .
H008 H 0.556072 0.514540 0.390686 0.037 Uiso 1 1 calc R U . . .
B009 B 0.8973(3) 0.4527(3) 0.6667(4) 0.0301(7) Uani 1 1 d . . . . .
H009 H 0.958713 0.437396 0.777397 0.036 Uiso 1 1 calc R U . . .
B2 B 0.7766(3) 0.4040(3) 0.3679(4) 0.0292(7) Uani 1 1 d . . . . .
B00B B 0.7909(3) 0.5713(3) 0.4145(4) 0.0305(7) Uani 1 1 d . . . . .
H00D H 0.771361 0.646303 0.330849 0.037 Uiso 1 1 calc R U . . .
B00C B 0.7305(3) 0.4003(3) 0.6150(4) 0.0311(7) Uani 1 1 d . . . . .
B00D B 0.9224(3) 0.5948(3) 0.5747(4) 0.0311(7) Uani 1 1 d . . . . .
H00F H 0.963125 0.687549 0.622847 0.037 Uiso 1 1 calc R U . . .
B00E B 0.7655(3) 0.5692(3) 0.5908(4) 0.0303(7) Uani 1 1 d . . . . .
H00G H 0.726098 0.645880 0.645352 0.036 Uiso 1 1 calc R U . . .
H00E H 0.683(4) 0.376(5) 0.703(4) 0.046(11) Uiso 1 1 d . . . . .
H2 H 0.783(4) 0.385(5) 0.262(5) 0.047(11) Uiso 1 1 d . . . . .

loop_
_atom_site_aniso_label
_atom_site_aniso_U_11
_atom_site_aniso_U_22
_atom_site_aniso_U_33
_atom_site_aniso_U_23
_atom_site_aniso_U_13
_atom_site_aniso_U_12
Cu 0.0388(4) 0.0500(4) 0.0723(5) -0.0072(2) 0.0046(3) 0.00526(19)
N002 0.0395(17) 0.0537(19) 0.0465(17) -0.0076(14) 0.0053(13) 0.0062(14)
C003 0.0427(19) 0.0416(18) 0.0345(16) -0.0036(13) 0.0055(14) 0.0013(15)
B004 0.0313(17) 0.0342(17) 0.0355(16) -0.0020(13) 0.0141(13) -0.0058(14)
B005 0.0316(16) 0.0267(15) 0.0339(16) 0.0002(12) 0.0114(13) 0.0017(13)
C006 0.0413(19) 0.049(2) 0.048(2) 0.0029(16) 0.0045(15) 0.0085(16)
B007 0.0267(15) 0.0280(15) 0.0363(16) -0.0033(12) 0.0109(13) 0.0001(12)
B008 0.0247(15) 0.0353(16) 0.0327(16) 0.0011(13) 0.0095(12) 0.0012(13)
B009 0.0285(15) 0.0338(16) 0.0285(15) -0.0017(12) 0.0088(12) 0.0006(13)
B2 0.0266(15) 0.0307(15) 0.0311(15) -0.0023(12) 0.0095(12) -0.0027(12)
B00B 0.0299(16) 0.0304(16) 0.0324(16) 0.0014(12) 0.0106(13) 0.0025(13)
B00C 0.0279(15) 0.0342(16) 0.0335(16) 0.0016(13) 0.0123(13) -0.0005(13)
B00D 0.0288(16) 0.0291(15) 0.0368(17) -0.0057(13) 0.0116(13) -0.0019(12)
B00E 0.0298(16) 0.0308(15) 0.0327(16) 0.0005(12) 0.0130(13) 0.0033(13)

loop_
_atom_type_symbol
_atom_type_description
_atom_type_scat_dispersion_real
_atom_type_scat_dispersion_imag
_atom_type_scat_source
C C 0.0033 0.0016 'International Tables Vol C Tables 4.2.6.8 and 6.1.1.4'
H H 0.0000 0.0000 'International Tables Vol C Tables 4.2.6.8 and 6.1.1.4'
B B 0.0013 0.0007 'International Tables Vol C Tables 4.2.6.8 and 6.1.1.4'
Cu Cu 0.3201 1.2651 'International Tables Vol C Tables 4.2.6.8 and 6.1.1.4'
N N 0.0061 0.0033 'International Tables Vol C Tables 4.2.6.8 and 6.1.1.4'

loop_
_geom_angle_atom_site_label_1
_geom_angle_atom_site_label_2
_geom_angle_atom_site_label_3
_geom_angle
_geom_angle_site_symmetry_1
_geom_angle_site_symmetry_3
_geom_angle_publ_flag
N002 Cu B004 107.33(13) . . ?
N002 Cu B2 116.03(13) . . ?
N002 Cu B00C 125.78(13) . 4_565 ?
N002 Cu H2 120.6(14) . . ?
B004 Cu H2 68.4(13) . . ?
B2 Cu B004 41.68(11) . . ?
B2 Cu B00C 116.32(12) . 4_565 ?
B2 Cu H2 27.2(13) . . ?
B00C Cu B004 120.70(13) 4_565 . ?
B00C Cu H2 100.4(14) 4_565 . ?
C003 N002 Cu 175.0(3) . . ?
N002 C003 C006 179.8(5) . . ?
Cu B004 H004 88.3 . . ?
B005 B004 Cu 116.05(19) . . ?
B005 B004 H004 120.1 . . ?
B005 B004 B008 100.7(2) . . ?
B008 B004 Cu 96.43(19) . . ?
B008 B004 H004 131.7 . . ?
B2 B004 Cu 64.96(16) . . ?
B2 B004 H004 151.8 . . ?
B2 B004 B005 68.9(2) . . ?
B2 B004 B008 64.0(2) . . ?
B2 B004 B00C 99.2(2) . . ?
B00C B004 Cu 160.5(2) . . ?
B00C B004 H004 108.8 . . ?
B00C B004 B005 64.0(2) . . ?
B00C B004 B008 65.3(2) . . ?
B004 B005 H005 119.5 . . ?
B004 B005 B007 109.2(2) . . ?
B004 B005 B009 112.4(2) . . ?
B004 B005 B2 54.81(18) . . ?
B004 B005 B00C 57.45(19) . . ?
B007 B005 H005 121.1 . . ?
B007 B005 B2 57.91(18) . . ?
B007 B005 B00C 101.2(2) . . ?
B009 B005 H005 119.2 . . ?
B009 B005 B007 62.38(19) . . ?
B009 B005 B2 101.3(2) . . ?
B009 B005 B00C 59.60(18) . . ?
B2 B005 H005 133.5 . . ?
B00C B005 H005 131.8 . . ?
B00C B005 B2 87.2(2) . . ?
C003 C006 H00A 109.5 . . ?
C003 C006 H00B 109.5 . . ?
C003 C006 H00C 109.5 . . ?
H00A C006 H00B 109.5 . . ?
H00A C006 H00C 109.5 . . ?
H00B C006 H00C 109.5 . . ?
B005 B007 B009 57.77(18) . . ?
B005 B007 B2 64.34(19) . . ?
B005 B007 B00B 103.3(2) . . ?
B005 B007 B00D 112.9(2) . 3_766 ?
B007 B007 B005 148.5(4) 3_766 . ?
B007 B007 B009 106.7(3) 3_766 . ?
B007 B007 B2 145.7(3) 3_766 . ?
B007 B007 B00B 104.3(3) 3_766 . ?
B007 B007 B00D 55.7(2) 3_766 3_766 ?
B009 B007 B00B 91.2(2) . . ?
B009 B007 B00D 134.3(2) . 3_766 ?
B2 B007 B009 102.6(2) . . ?
B2 B007 B00B 57.30(18) . . ?
B2 B007 B00D 112.5(2) . 3_766 ?
B00D B007 B005 114.5(2) . . ?
B00D B007 B007 68.5(2) . 3_766 ?
B00D B007 B009 60.08(19) . . ?
B00D B007 B2 113.4(2) . . ?
B00D B007 B00B 59.46(19) . . ?
B00D B007 B00B 132.2(2) 3_766 . ?
B00D B007 B00D 124.2(2) . 3_766 ?
B004 B008 H008 118.8 . . ?
B004 B008 B2 57.11(18) . . ?
B004 B008 B00B 112.3(2) . . ?
B004 B008 B00C 56.77(19) . . ?
B004 B008 B00E 110.8(2) . . ?
B2 B008 H008 131.7 . . ?
B2 B008 B00C 89.8(2) . . ?
B2 B008 B00E 100.4(2) . . ?
B00B B008 H008 119.7 . . ?
B00B B008 B2 59.63(18) . . ?
B00B B008 B00C 103.0(2) . . ?
B00B B008 B00E 60.45(19) . . ?
B00C B008 H008 130.7 . . ?
B00E B008 H008 121.4 . . ?
B00E B008 B00C 59.34(18) . . ?
B005 B009 B007 59.86(18) . . ?
B005 B009 H009 119.5 . . ?
B005 B009 B00C 61.41(19) . . ?
B005 B009 B00D 111.8(2) . . ?
B005 B009 B00E 102.9(2) . . ?
B007 B009 H009 133.4 . . ?
B00C B009 B007 100.7(2) . . ?
B00C B009 H009 119.8 . . ?
B00C B009 B00E 60.20(19) . . ?
B00D B009 B007 55.15(17) . . ?
B00D B009 H009 118.6 . . ?
B00D B009 B00C 112.9(2) . . ?
B00D B009 B00E 57.48(18) . . ?
B00E B009 B007 87.2(2) . . ?
B00E B009 H009 131.3 . . ?
Cu B2 H2 54(2) . . ?
B004 B2 Cu 73.36(17) . . ?
B004 B2 B005 56.32(19) . . ?
B004 B2 B007 110.5(2) . . ?
B004 B2 B008 58.86(19) . . ?
B004 B2 B00B 113.5(2) . . ?
B004 B2 H2 126(2) . . ?
B005 B2 Cu 113.55(18) . . ?
B005 B2 H2 132(2) . . ?
B007 B2 Cu 156.5(2) . . ?
B007 B2 B005 57.76(18) . . ?
B007 B2 H2 113(2) . . ?
B008 B2 Cu 98.70(18) . . ?
B008 B2 B005 90.3(2) . . ?
B008 B2 B007 102.9(2) . . ?
B008 B2 H2 135(2) . . ?
B00B B2 Cu 137.4(2) . . ?
B00B B2 B005 103.2(2) . . ?
B00B B2 B007 63.77(19) . . ?
B00B B2 B008 59.17(19) . . ?
B00B B2 H2 114(3) . . ?
B007 B00B H00D 134.0 . . ?
B008 B00B B007 100.9(2) . . ?
B008 B00B B2 61.20(19) . . ?
B008 B00B H00D 119.0 . . ?
B008 B00B B00D 113.8(2) . . ?
B008 B00B B00E 60.92(19) . . ?
B2 B00B B007 58.93(18) . . ?
B2 B00B H00D 120.8 . . ?
B2 B00B B00D 110.0(2) . . ?
B2 B00B B00E 101.8(2) . . ?
B00D B00B B007 54.23(18) . . ?
B00D B00B H00D 118.9 . . ?
B00D B00B B00E 57.79(18) . . ?
B00E B00B B007 86.6(2) . . ?
B00E B00B H00D 131.3 . . ?
Cu B00C H00E 40(2) 4_566 . ?
B004 B00C Cu 84.65(18) . 4_566 ?
B004 B00C B005 58.53(19) . . ?
B004 B00C B008 57.9(2) . . ?
B004 B00C B009 112.9(2) . . ?
B004 B00C B00E 111.9(2) . . ?
B004 B00C H00E 121(2) . . ?
B005 B00C Cu 101.05(19) . 4_566 ?
B005 B00C B008 92.8(2) . . ?
B005 B00C H00E 133(2) . . ?
B008 B00C Cu 124.4(2) . 4_566 ?
B008 B00C H00E 129(2) . . ?
B009 B00C Cu 129.1(2) . 4_566 ?
B009 B00C B005 58.99(18) . . ?
B009 B00C B008 104.2(2) . . ?
B009 B00C B00E 61.30(19) . . ?
B009 B00C H00E 118(2) . . ?
B00E B00C Cu 156.4(2) . 4_566 ?
B00E B00C B005 102.0(2) . . ?
B00E B00C B008 59.43(19) . . ?
B00E B00C H00E 117(2) . . ?
B007 B00D B007 55.8(2) . 3_766 ?
B007 B00D B009 64.8(2) . . ?
B007 B00D B00B 66.3(2) . . ?
B007 B00D H00F 152.4 . . ?
B007 B00D H00F 96.7 3_766 . ?
B007 B00D B00E 96.1(2) . . ?
B009 B00D B007 101.3(2) . 3_766 ?
B009 B00D B00B 97.7(2) . . ?
B009 B00D H00F 127.1 . . ?
B00B B00D B007 100.6(2) . 3_766 ?
B00B B00D H00F 127.2 . . ?
B00E B00D B007 151.9(3) . 3_766 ?
B00E B00D B009 62.88(19) . . ?
B00E B00D B00B 61.70(19) . . ?
B00E B00D H00F 111.5 . . ?
B008 B00E B009 103.4(2) . . ?
B008 B00E H00G 120.1 . . ?
B009 B00E H00G 129.1 . . ?
B00B B00E B008 58.62(18) . . ?
B00B B00E B009 94.9(2) . . ?
B00B B00E B00C 103.0(2) . . ?
B00B B00E H00G 128.9 . . ?
B00C B00E B008 61.22(19) . . ?
B00C B00E B009 58.50(18) . . ?
B00C B00E H00G 120.7 . . ?
B00D B00E B008 114.2(2) . . ?
B00D B00E B009 59.64(19) . . ?
B00D B00E B00B 60.51(19) . . ?
B00D B00E B00C 113.3(2) . . ?
B00D B00E H00G 116.1 . . ?

loop_
_geom_bond_atom_site_label_1
_geom_bond_atom_site_label_2
_geom_bond_distance
_geom_bond_site_symmetry_2
_geom_bond_publ_flag
Cu N002 1.934(3) . ?
Cu B004 2.438(3) . ?
Cu B2 2.305(3) . ?
Cu B00C 2.327(3) 4_565 ?
Cu H2 1.89(4) . ?
N002 C003 1.126(5) . ?
C003 C006 1.445(5) . ?
B004 H004 1.1000 . ?
B004 B005 1.723(5) . ?
B004 B008 1.724(5) . ?
B004 B2 1.692(5) . ?
B004 B00C 1.703(5) . ?
B005 H005 1.1000 . ?
B005 B007 1.812(5) . ?
B005 B009 1.772(5) . ?
B005 B2 1.931(5) . ?
B005 B00C 1.816(5) . ?
C006 H00A 0.9600 . ?
C006 H00B 0.9600 . ?
C006 H00C 0.9600 . ?
B007 B007 1.687(6) 3_766 ?
B007 B009 1.856(5) . ?
B007 B2 1.815(5) . ?
B007 B00B 1.901(5) . ?
B007 B00D 1.898(5) 3_766 ?
B007 B00D 1.684(5) . ?
B008 H008 1.1000 . ?
B008 B2 1.811(5) . ?
B008 B00B 1.775(5) . ?
B008 B00C 1.850(5) . ?
B008 B00E 1.817(5) . ?
B009 H009 1.1000 . ?
B009 B00C 1.783(5) . ?
B009 B00D 1.779(5) . ?
B009 B00E 1.835(5) . ?
B2 B00B 1.783(5) . ?
B2 H2 1.07(4) . ?
B00B H00D 1.1000 . ?
B00B B00D 1.788(5) . ?
B00B B00E 1.809(5) . ?
B00C B00E 1.815(5) . ?
B00C H00E 1.14(4) . ?
B00D H00F 1.1000 . ?
B00D B00E 1.738(5) . ?
B00E H00G 1.1000 . ?

loop_
_geom_torsion_atom_site_label_1
_geom_torsion_atom_site_label_2
_geom_torsion_atom_site_label_3
_geom_torsion_atom_site_label_4
_geom_torsion
_geom_torsion_site_symmetry_1
_geom_torsion_site_symmetry_2
_geom_torsion_site_symmetry_3
_geom_torsion_site_symmetry_4
_geom_torsion_publ_flag
Cu B004 B005 B007 67.0(3) . . . . ?
Cu B004 B005 B009 134.2(2) . . . . ?
Cu B004 B005 B2 46.05(19) . . . . ?
Cu B004 B005 B00C 158.3(3) . . . . ?
Cu B004 B008 B2 -58.08(16) . . . . ?
Cu B004 B008 B00B -81.6(2) . . . . ?
Cu B004 B008 B00C -172.8(2) . . . . ?
Cu B004 B008 B00E -147.17(18) . . . . ?
Cu B004 B2 B005 -134.44(19) . . . . ?
Cu B004 B2 B007 -155.5(2) . . . . ?
Cu B004 B2 B008 111.41(18) . . . . ?
Cu B004 B2 B00B 135.1(2) . . . . ?
Cu B004 B00C Cu 158.6(6) . . . 4_566 ?
Cu B004 B00C B005 -95.0(7) . . . . ?
Cu B004 B00C B008 21.8(6) . . . . ?
Cu B004 B00C B009 -71.0(7) . . . . ?
Cu B004 B00C B00E -4.1(8) . . . . ?
Cu B2 B00B B007 -167.2(3) . . . . ?
Cu B2 B00B B008 67.1(3) . . . . ?
Cu B2 B00B B00D 173.9(2) . . . . ?
Cu B2 B00B B00E 114.2(3) . . . . ?
Cu B00C B00E B008 -106.7(6) 4_566 . . . ?
Cu B00C B00E B009 122.9(6) 4_566 . . . ?
Cu B00C B00E B00B -149.3(5) 4_566 . . . ?
Cu B00C B00E B00D 147.5(5) 4_566 . . . ?
B004 B005 B007 B007 173.7(6) . . . 3_766 ?
B004 B005 B007 B009 105.9(3) . . . . ?
B004 B005 B007 B2 -20.2(2) . . . . ?
B004 B005 B007 B00B 23.0(3) . . . . ?
B004 B005 B007 B00D 85.2(3) . . . . ?
B004 B005 B007 B00D -125.1(3) . . . 3_766 ?
B004 B005 B009 B007 -100.7(3) . . . . ?
B004 B005 B009 B00C 23.5(2) . . . . ?
B004 B005 B009 B00D -81.5(3) . . . . ?
B004 B005 B009 B00E -21.7(3) . . . . ?
B004 B005 B00C Cu 76.7(2) . . . 4_566 ?
B004 B005 B00C B008 -49.2(2) . . . . ?
B004 B005 B00C B009 -154.1(3) . . . . ?
B004 B005 B00C B00E -108.5(3) . . . . ?
B004 B008 B2 Cu 64.48(19) . . . . ?
B004 B008 B2 B005 -49.4(2) . . . . ?
B004 B008 B2 B007 -106.3(3) . . . . ?
B004 B008 B2 B00B -154.6(3) . . . . ?
B004 B008 B00B B007 -22.2(3) . . . . ?
B004 B008 B00B B2 22.9(2) . . . . ?
B004 B008 B00B B00D -77.8(3) . . . . ?
B004 B008 B00B B00E -102.1(3) . . . . ?
B004 B008 B00C Cu -55.7(2) . . . 4_566 ?
B004 B008 B00C B005 49.7(2) . . . . ?
B004 B008 B00C B009 108.4(3) . . . . ?
B004 B008 B00C B00E 151.9(2) . . . . ?
B004 B008 B00E B009 17.0(3) . . . . ?
B004 B008 B00E B00B 104.6(3) . . . . ?
B004 B008 B00E B00C -24.9(2) . . . . ?
B004 B008 B00E B00D 79.5(3) . . . . ?
B004 B2 B00B B007 102.2(3) . . . . ?
B004 B2 B00B B008 -23.6(3) . . . . ?
B004 B2 B00B B00D 83.2(3) . . . . ?
B004 B2 B00B B00E 23.5(3) . . . . ?
B004 B00C B00E B008 25.4(2) . . . . ?
B004 B00C B00E B009 -104.9(3) . . . . ?
B004 B00C B00E B00B -17.1(3) . . . . ?
B004 B00C B00E B00D -80.3(3) . . . . ?
B005 B004 B008 B2 60.0(2) . . . . ?
B005 B004 B008 B00B 36.5(3) . . . . ?
B005 B004 B008 B00C -54.7(2) . . . . ?
B005 B004 B008 B00E -29.1(3) . . . . ?
B005 B004 B2 Cu 134.44(19) . . . . ?
B005 B004 B2 B007 -21.1(2) . . . . ?
B005 B004 B2 B008 -114.2(2) . . . . ?
B005 B004 B2 B00B -90.5(3) . . . . ?
B005 B004 B00C Cu -106.44(18) . . . 4_566 ?
B005 B004 B00C B008 116.8(2) . . . . ?
B005 B004 B00C B009 24.0(2) . . . . ?
B005 B004 B00C B00E 90.9(3) . . . . ?
B005 B007 B009 B00C -47.7(2) . . . . ?
B005 B007 B009 B00D -158.2(3) . . . . ?
B005 B007 B009 B00E -106.7(2) . . . . ?
B005 B007 B2 Cu -74.5(5) . . . . ?
B005 B007 B2 B004 20.8(2) . . . . ?
B005 B007 B2 B008 82.0(2) . . . . ?
B005 B007 B2 B00B 127.7(2) . . . . ?
B005 B007 B00D B007 145.8(4) . . . 3_766 ?
B005 B007 B00D B009 20.2(2) . . . . ?
B005 B007 B00D B00B -91.4(3) . . . . ?
B005 B007 B00D B00E -36.0(3) . . . . ?
B005 B009 B00C Cu 78.4(3) . . . 4_566 ?
B005 B009 B00C B004 -23.9(2) . . . . ?
B005 B009 B00C B008 -84.6(2) . . . . ?
B005 B009 B00C B00E -127.2(2) . . . . ?
B005 B009 B00D B007 -63.5(3) . . . 3_766 ?
B005 B009 B00D B007 -20.2(2) . . . . ?
B005 B009 B00D B00B 39.0(3) . . . . ?
B005 B009 B00D B00E 91.7(3) . . . . ?
B005 B009 B00E B008 2.5(3) . . . . ?
B005 B009 B00E B00B -56.4(2) . . . . ?
B005 B009 B00E B00C 45.8(2) . . . . ?
B005 B009 B00E B00D -107.9(2) . . . . ?
B005 B2 B00B B007 43.43(19) . . . . ?
B005 B2 B00B B008 -82.3(2) . . . . ?
B005 B2 B00B B00D 24.5(3) . . . . ?
B005 B2 B00B B00E -35.3(3) . . . . ?
B005 B00C B00E B008 86.1(2) . . . . ?
B005 B00C B00E B009 -44.2(2) . . . . ?
B005 B00C B00E B00B 43.6(3) . . . . ?
B005 B00C B00E B00D -19.7(3) . . . . ?
B007 B005 B009 B00C 124.1(2) . . . . ?
B007 B005 B009 B00D 19.2(2) . . . . ?
B007 B005 B009 B00E 79.0(2) . . . . ?
B007 B005 B00C Cu -177.62(18) . . . 4_566 ?
B007 B005 B00C B004 105.7(3) . . . . ?
B007 B005 B00C B008 56.5(2) . . . . ?
B007 B005 B00C B009 -48.4(2) . . . . ?
B007 B005 B00C B00E -2.8(3) . . . . ?
B007 B007 B009 B005 -149.7(4) 3_766 . . . ?
B007 B007 B009 B00C 162.6(3) 3_766 . . . ?
B007 B007 B009 B00D 52.1(3) 3_766 . . . ?
B007 B007 B009 B00E 103.7(3) 3_766 . . . ?
B007 B007 B2 Cu 92.6(8) 3_766 . . . ?
B007 B007 B2 B004 -172.1(5) 3_766 . . . ?
B007 B007 B2 B005 167.1(6) 3_766 . . . ?
B007 B007 B2 B008 -110.9(6) 3_766 . . . ?
B007 B007 B2 B00B -65.2(6) 3_766 . . . ?
B007 B007 B00D B009 -125.7(3) 3_766 . . . ?
B007 B007 B00D B00B 122.8(3) 3_766 . . . ?
B007 B007 B00D B00E 178.2(3) 3_766 . . . ?
B007 B009 B00C Cu 125.2(2) . . . 4_566 ?
B007 B009 B00C B004 22.9(3) . . . . ?
B007 B009 B00C B005 46.8(2) . . . . ?
B007 B009 B00C B008 -37.9(3) . . . . ?
B007 B009 B00C B00E -80.5(2) . . . . ?
B007 B009 B00D B007 -43.3(2) . . . 3_766 ?
B007 B009 B00D B00B 59.2(2) . . . . ?
B007 B009 B00D B00E 111.9(2) . . . . ?
B007 B009 B00E B008 60.7(2) . . . . ?
B007 B009 B00E B00B 1.8(2) . . . . ?
B007 B009 B00E B00C 104.0(2) . . . . ?
B007 B009 B00E B00D -49.67(19) . . . . ?
B007 B2 B00B B008 -125.7(2) . . . . ?
B007 B2 B00B B00D -18.9(2) . . . . ?
B007 B2 B00B B00E -78.7(2) . . . . ?
B007 B00B B00D B007 45.0(2) . . . 3_766 ?
B007 B00B B00D B009 -58.1(2) . . . . ?
B007 B00B B00D B00E -111.6(2) . . . . ?
B007 B00B B00E B008 -104.5(2) . . . . ?
B007 B00B B00E B009 -1.7(2) . . . . ?
B007 B00B B00E B00C -60.5(2) . . . . ?
B007 B00B B00E B00D 49.09(19) . . . . ?
B007 B00D B00E B008 -34.3(3) . . . . ?
B007 B00D B00E B008 -31.1(7) 3_766 . . . ?
B007 B00D B00E B009 60.7(6) 3_766 . . . ?
B007 B00D B00E B009 57.6(2) . . . . ?
B007 B00D B00E B00B -58.9(2) . . . . ?
B007 B00D B00E B00B -55.7(6) 3_766 . . . ?
B007 B00D B00E B00C 33.3(3) . . . . ?
B007 B00D B00E B00C 36.4(7) 3_766 . . . ?
B008 B004 B005 B007 -35.6(3) . . . . ?
B008 B004 B005 B009 31.6(3) . . . . ?
B008 B004 B005 B2 -56.6(2) . . . . ?
B008 B004 B005 B00C 55.6(2) . . . . ?
B008 B004 B2 Cu -111.41(18) . . . . ?
B008 B004 B2 B005 114.2(2) . . . . ?
B008 B004 B2 B007 93.0(3) . . . . ?
B008 B004 B2 B00B 23.7(3) . . . . ?
B008 B004 B00C Cu 136.77(18) . . . 4_566 ?
B008 B004 B00C B005 -116.8(2) . . . . ?
B008 B004 B00C B009 -92.8(3) . . . . ?
B008 B004 B00C B00E -25.9(2) . . . . ?
B008 B2 B00B B007 125.7(2) . . . . ?
B008 B2 B00B B00D 106.8(3) . . . . ?
B008 B2 B00B B00E 47.0(2) . . . . ?
B008 B00B B00D B007 86.4(3) . . . . ?
B008 B00B B00D B007 131.5(2) . . . 3_766 ?
B008 B00B B00D B009 28.4(3) . . . . ?
B008 B00B B00D B00E -25.1(2) . . . . ?
B008 B00B B00E B009 102.7(2) . . . . ?
B008 B00B B00E B00C 44.0(2) . . . . ?
B008 B00B B00E B00D 153.6(3) . . . . ?
B008 B00C B00E B009 -130.4(2) . . . . ?
B008 B00C B00E B00B -42.6(2) . . . . ?
B008 B00C B00E B00D -105.8(3) . . . . ?
B009 B005 B007 B007 67.8(6) . . . 3_766 ?
B009 B005 B007 B2 -126.1(2) . . . . ?
B009 B005 B007 B00B -82.9(2) . . . . ?
B009 B005 B007 B00D -20.7(3) . . . . ?
B009 B005 B007 B00D 129.0(3) . . . 3_766 ?
B009 B005 B00C Cu -129.2(2) . . . 4_566 ?
B009 B005 B00C B004 154.1(3) . . . . ?
B009 B005 B00C B008 104.9(2) . . . . ?
B009 B005 B00C B00E 45.6(2) . . . . ?
B009 B007 B2 Cu -119.0(5) . . . . ?
B009 B007 B2 B004 -23.7(3) . . . . ?
B009 B007 B2 B005 -44.5(2) . . . . ?
B009 B007 B2 B008 37.6(3) . . . . ?
B009 B007 B2 B00B 83.2(2) . . . . ?
B009 B007 B00D B007 125.7(3) . . . 3_766 ?
B009 B007 B00D B00B -111.6(2) . . . . ?
B009 B007 B00D B00E -56.1(2) . . . . ?
B009 B00C B00E B008 130.4(2) . . . . ?
B009 B00C B00E B00B 87.8(2) . . . . ?
B009 B00C B00E B00D 24.6(2) . . . . ?
B009 B00D B00E B008 -91.9(3) . . . . ?
B009 B00D B00E B00B -116.5(2) . . . . ?
B009 B00D B00E B00C -24.3(2) . . . . ?
B2 B004 B005 B007 21.0(2) . . . . ?
B2 B004 B005 B009 88.2(3) . . . . ?
B2 B004 B005 B00C 112.2(2) . . . . ?
B2 B004 B008 B00B -23.6(2) . . . . ?
B2 B004 B008 B00C -114.8(2) . . . . ?
B2 B004 B008 B00E -89.1(2) . . . . ?
B2 B004 B00C Cu -167.4(2) . . . 4_566 ?
B2 B004 B00C B005 -61.0(2) . . . . ?
B2 B004 B00C B008 55.8(2) . . . . ?
B2 B004 B00C B009 -37.0(3) . . . . ?
B2 B004 B00C B00E 29.9(3) . . . . ?
B2 B005 B007 B007 -166.1(7) . . . 3_766 ?
B2 B005 B007 B009 126.1(2) . . . . ?
B2 B005 B007 B00B 43.2(2) . . . . ?
B2 B005 B007 B00D -104.9(3) . . . 3_766 ?
B2 B005 B007 B00D 105.4(3) . . . . ?
B2 B005 B009 B007 -44.27(19) . . . . ?
B2 B005 B009 B00C 79.9(2) . . . . ?
B2 B005 B009 B00D -25.1(3) . . . . ?
B2 B005 B009 B00E 34.7(2) . . . . ?
B2 B005 B00C Cu 125.89(17) . . . 4_566 ?
B2 B005 B00C B004 49.2(2) . . . . ?
B2 B005 B00C B008 0.0(2) . . . . ?
B2 B005 B00C B009 -104.9(2) . . . . ?
B2 B005 B00C B00E -59.3(2) . . . . ?
B2 B007 B009 B005 48.3(2) . . . . ?
B2 B007 B009 B00C 0.6(3) . . . . ?
B2 B007 B009 B00D -109.9(3) . . . . ?
B2 B007 B009 B00E -58.4(2) . . . . ?
B2 B007 B00D B007 -142.9(4) . . . 3_766 ?
B2 B007 B00D B009 91.4(2) . . . . ?
B2 B007 B00D B00B -20.1(2) . . . . ?
B2 B007 B00D B00E 35.3(3) . . . . ?
B2 B008 B00B B007 -45.1(2) . . . . ?
B2 B008 B00B B00D -100.7(3) . . . . ?
B2 B008 B00B B00E -124.9(2) . . . . ?
B2 B008 B00C Cu -105.4(2) . . . 4_566 ?
B2 B008 B00C B004 -49.7(2) . . . . ?
B2 B008 B00C B005 0.0(2) . . . . ?
B2 B008 B00C B009 58.7(2) . . . . ?
B2 B008 B00C B00E 102.2(2) . . . . ?
B2 B008 B00E B009 -41.6(3) . . . . ?
B2 B008 B00E B00B 46.0(2) . . . . ?
B2 B008 B00E B00C -83.5(2) . . . . ?
B2 B008 B00E B00D 20.9(3) . . . . ?
B2 B00B B00D B007 65.0(3) . . . 3_766 ?
B2 B00B B00D B007 20.0(2) . . . . ?
B2 B00B B00D B009 -38.1(3) . . . . ?
B2 B00B B00D B00E -91.6(2) . . . . ?
B2 B00B B00E B008 -47.2(2) . . . . ?
B2 B00B B00E B009 55.5(2) . . . . ?
B2 B00B B00E B00C -3.2(3) . . . . ?
B2 B00B B00E B00D 106.4(2) . . . . ?
B00B B007 B009 B005 105.0(2) . . . . ?
B00B B007 B009 B00C 57.3(2) . . . . ?
B00B B007 B009 B00D -53.2(2) . . . . ?
B00B B007 B009 B00E -1.7(2) . . . . ?
B00B B007 B2 Cu 157.8(6) . . . . ?
B00B B007 B2 B004 -106.9(3) . . . . ?
B00B B007 B2 B005 -127.7(2) . . . . ?
B00B B007 B2 B008 -45.7(2) . . . . ?
B00B B007 B00D B007 -122.8(3) . . . 3_766 ?
B00B B007 B00D B009 111.6(2) . . . . ?
B00B B007 B00D B00E 55.4(2) . . . . ?
B00B B008 B2 Cu -140.9(2) . . . . ?
B00B B008 B2 B004 154.6(3) . . . . ?
B00B B008 B2 B005 105.2(2) . . . . ?
B00B B008 B2 B007 48.3(2) . . . . ?
B00B B008 B00C Cu -164.1(2) . . . 4_566 ?
B00B B008 B00C B004 -108.4(2) . . . . ?
B00B B008 B00C B005 -58.7(2) . . . . ?
B00B B008 B00C B009 0.0(3) . . . . ?
B00B B008 B00C B00E 43.5(2) . . . . ?
B00B B008 B00E B009 -87.6(2) . . . . ?
B00B B008 B00E B00C -129.5(2) . . . . ?
B00B B008 B00E B00D -25.1(2) . . . . ?
B00B B00D B00E B008 24.6(2) . . . . ?
B00B B00D B00E B009 116.5(2) . . . . ?
B00B B00D B00E B00C 92.2(3) . . . . ?
B00C B004 B005 B007 -91.3(2) . . . . ?
B00C B004 B005 B009 -24.1(2) . . . . ?
B00C B004 B005 B2 -112.2(2) . . . . ?
B00C B004 B008 B2 114.8(2) . . . . ?
B00C B004 B008 B00B 91.2(3) . . . . ?
B00C B004 B008 B00E 25.7(2) . . . . ?
B00C B004 B2 Cu -168.1(2) . . . . ?
B00C B004 B2 B005 57.4(2) . . . . ?
B00C B004 B2 B007 36.3(3) . . . . ?
B00C B004 B2 B008 -56.7(2) . . . . ?
B00C B004 B2 B00B -33.1(3) . . . . ?
B00C B005 B007 B007 114.5(6) . . . 3_766 ?
B00C B005 B007 B009 46.7(2) . . . . ?
B00C B005 B007 B2 -79.4(2) . . . . ?
B00C B005 B007 B00B -36.2(3) . . . . ?
B00C B005 B007 B00D 175.7(2) . . . 3_766 ?
B00C B005 B007 B00D 26.0(3) . . . . ?
B00C B005 B009 B007 -124.1(2) . . . . ?
B00C B005 B009 B00D -105.0(3) . . . . ?
B00C B005 B009 B00E -45.2(2) . . . . ?
B00C B008 B2 Cu 113.91(18) . . . . ?
B00C B008 B2 B004 49.4(2) . . . . ?
B00C B008 B2 B005 0.0(2) . . . . ?
B00C B008 B2 B007 -56.9(2) . . . . ?
B00C B008 B2 B00B -105.2(2) . . . . ?
B00C B008 B00B B007 36.9(3) . . . . ?
B00C B008 B00B B2 82.0(2) . . . . ?
B00C B008 B00B B00D -18.6(3) . . . . ?
B00C B008 B00B B00E -42.9(2) . . . . ?
B00C B008 B00E B009 41.9(2) . . . . ?
B00C B008 B00E B00B 129.5(2) . . . . ?
B00C B008 B00E B00D 104.4(3) . . . . ?
B00C B009 B00D B007 -130.5(2) . . . 3_766 ?
B00C B009 B00D B007 -87.3(3) . . . . ?
B00C B009 B00D B00B -28.0(3) . . . . ?
B00C B009 B00D B00E 24.7(2) . . . . ?
B00C B009 B00E B008 -43.4(2) . . . . ?
B00C B009 B00E B00B -102.3(2) . . . . ?
B00C B009 B00E B00D -153.7(2) . . . . ?
B00D B007 B009 B005 -91.6(3) 3_766 . . . ?
B00D B007 B009 B005 158.2(3) . . . . ?
B00D B007 B009 B00C 110.5(2) . . . . ?
B00D B007 B009 B00C -139.3(3) 3_766 . . . ?
B00D B007 B009 B00D 110.1(3) 3_766 . . . ?
B00D B007 B009 B00E 51.6(2) . . . . ?
B00D B007 B009 B00E 161.7(3) 3_766 . . . ?
B00D B007 B2 Cu 31.1(6) 3_766 . . . ?
B00D B007 B2 Cu 178.4(4) . . . . ?
B00D B007 B2 B004 126.4(3) 3_766 . . . ?
B00D B007 B2 B004 -86.3(3) . . . . ?
B00D B007 B2 B005 -107.1(3) . . . . ?
B00D B007 B2 B005 105.6(3) 3_766 . . . ?
B00D B007 B2 B008 -25.0(3) . . . . ?
B00D B007 B2 B008 -172.4(2) 3_766 . . . ?
B00D B007 B2 B00B 20.6(2) . . . . ?
B00D B007 B2 B00B -126.7(3) 3_766 . . . ?
B00D B007 B00D B007 0.000(0) 3_766 . . 3_766 ?
B00D B007 B00D B009 -125.7(3) 3_766 . . . ?
B00D B007 B00D B00B 122.8(3) 3_766 . . . ?
B00D B007 B00D B00E 178.2(3) 3_766 . . . ?
B00D B009 B00C Cu -178.3(2) . . . 4_566 ?
B00D B009 B00C B004 79.4(3) . . . . ?
B00D B009 B00C B005 103.3(3) . . . . ?
B00D B009 B00C B008 18.7(3) . . . . ?
B00D B009 B00C B00E -23.9(2) . . . . ?
B00D B009 B00E B008 110.3(2) . . . . ?
B00D B009 B00E B00B 51.4(2) . . . . ?
B00D B009 B00E B00C 153.7(2) . . . . ?
B00D B00B B00E B008 -153.6(3) . . . . ?
B00D B00B B00E B009 -50.8(2) . . . . ?
B00D B00B B00E B00C -109.6(2) . . . . ?
B00E B008 B2 Cu 172.64(18) . . . . ?
B00E B008 B2 B004 108.2(2) . . . . ?
B00E B008 B2 B005 58.8(2) . . . . ?
B00E B008 B2 B007 1.9(3) . . . . ?
B00E B008 B2 B00B -46.5(2) . . . . ?
B00E B008 B00B B007 79.9(2) . . . . ?
B00E B008 B00B B2 124.9(2) . . . . ?
B00E B008 B00B B00D 24.3(2) . . . . ?
B00E B008 B00C Cu 152.3(3) . . . 4_566 ?
B00E B008 B00C B004 -151.9(2) . . . . ?
B00E B008 B00C B005 -102.3(2) . . . . ?
B00E B008 B00C B009 -43.6(2) . . . . ?
B00E B009 B00C Cu -154.4(3) . . . 4_566 ?
B00E B009 B00C B004 103.4(3) . . . . ?
B00E B009 B00C B005 127.2(2) . . . . ?
B00E B009 B00C B008 42.6(2) . . . . ?
B00E B009 B00D B007 -111.9(2) . . . . ?
B00E B009 B00D B007 -155.2(3) . . . 3_766 ?
B00E B009 B00D B00B -52.7(2) . . . . ?
B00E B00B B00D B007 111.6(2) . . . . ?
B00E B00B B00D B007 156.6(3) . . . 3_766 ?
B00E B00B B00D B009 53.5(2) . . . . ?
